data_7128538
loop_
_publ_author_name
'Zhou, Xun-Hui'
'Zeng, Ying'
'Tang, Shao-Bin'
'Yu, Zi-Ru'
'Cao, Li-Ming'
'Du, Zi-Yi'
'He, Chun-Ting'

_publ_section_title
;
 Solid solutions of flexible host-guest supramolecules for tuning
 molecular motion and phase transitions.
;
_journal_issue 59
_journal_name_full 'Chemical communications (Cambridge, England)'
_journal_page_first 7292
_journal_page_last 7295
_journal_paper_doi 10.1039/d1cc02061g
_journal_volume 57
_journal_year 2021
_chemical_formula_sum 'C28 H64 Br2 Cr2 N2 O18'
_chemical_formula_weight 980.63
_space_group_crystal_system orthorhombic
_space_group_IT_number 33
_space_group_name_Hall 'P 2c -2n'
_space_group_name_H-M_alt 'P n a 21'
_atom_sites_solution_hydrogens mixed
_audit_creation_method SHELXL-2014/7
_audit_update_record
;
2017-02-08 deposited with the CCDC.	2021-06-23 downloaded from the CCDC.
;
_cell_angle_alpha 90
_cell_angle_beta 90
_cell_angle_gamma 90
_cell_formula_units_Z 4
_cell_length_a 16.6558(3)
_cell_length_b 11.3245(3)
_cell_length_c 23.4109(4)
_cell_measurement_reflns_used 12551
_cell_measurement_temperature 293(2)
_cell_measurement_theta_max 77.2090
_cell_measurement_theta_min 3.8060
_cell_volume 4415.73(16)
_computing_cell_refinement 'Bruker FRAMBO'
_computing_data_collection 'Bruker FRAMBO'
_computing_data_reduction 'Bruker SAINT'
_computing_molecular_graphics 'Bruker SHELXTL'
_computing_publication_material 'Bruker SHELXTL'
_computing_structure_refinement 'SHELXL-2014/7 (Sheldrick, 2014)'
_computing_structure_solution 'Bruker SHELXTL'
_diffrn_ambient_temperature 293(2)
_diffrn_measured_fraction_theta_full 0.996
_diffrn_measured_fraction_theta_max 0.996
_diffrn_measurement_device_type 'multiwire proportional'
_diffrn_measurement_method 'phi and omega scans'
_diffrn_radiation_type CuK\a
_diffrn_radiation_wavelength 1.54178
_diffrn_reflns_av_R_equivalents 0.0913
_diffrn_reflns_av_unetI/netI 0.0542
_diffrn_reflns_Laue_measured_fraction_full 0.996
_diffrn_reflns_Laue_measured_fraction_max 0.996
_diffrn_reflns_limit_h_max 19
_diffrn_reflns_limit_h_min -19
_diffrn_reflns_limit_k_max 12
_diffrn_reflns_limit_k_min -9
_diffrn_reflns_limit_l_max 27
_diffrn_reflns_limit_l_min -27
_diffrn_reflns_number 26717
_diffrn_reflns_point_group_measured_fraction_full 0.997
_diffrn_reflns_point_group_measured_fraction_max 0.997
_diffrn_reflns_theta_full 62.991
_diffrn_reflns_theta_max 62.991
_diffrn_reflns_theta_min 3.776
_exptl_absorpt_coefficient_mu 6.756
_exptl_crystal_colour red
_exptl_crystal_density_diffrn 1.475
_exptl_crystal_description column
_exptl_crystal_F_000 2032
_exptl_crystal_size_max 0.28
_exptl_crystal_size_mid 0.05
_exptl_crystal_size_min 0.04
_refine_diff_density_max 0.655
_refine_diff_density_min -1.051
_refine_diff_density_rms 0.103
_refine_ls_abs_structure_details
; 
 Refined as an inversion twin. 
;
_refine_ls_abs_structure_Flack 0.46(2)
_refine_ls_extinction_coef 0.0009(2)
_refine_ls_extinction_expression Fc^*^=kFc[1+0.001xFc^2^\l^3^/sin(2\q)]^-1/4^
_refine_ls_extinction_method 'SHELXL-2014/7 (Sheldrick 2014'
_refine_ls_goodness_of_fit_ref 1.041
_refine_ls_hydrogen_treatment constr
_refine_ls_matrix_type full
_refine_ls_number_parameters 499
_refine_ls_number_reflns 6757
_refine_ls_number_restraints 25
_refine_ls_restrained_S_all 1.039
_refine_ls_R_factor_all 0.0926
_refine_ls_R_factor_gt 0.0799
_refine_ls_shift/su_max 0.000
_refine_ls_shift/su_mean 0.000
_refine_ls_structure_factor_coef Fsqd
_refine_ls_weighting_details 'w=1/[\s^2^(Fo^2^)+(0.1840P)^2^+1.9500P] where P=(Fo^2^+2Fc^2^)/3'
_refine_ls_weighting_scheme calc
_refine_ls_wR_factor_gt 0.2401
_refine_ls_wR_factor_ref 0.2632
_reflns_Friedel_coverage 0.947
_reflns_Friedel_fraction_full 0.998
_reflns_Friedel_fraction_max 0.998
_reflns_number_gt 5230
_reflns_number_total 6757
_reflns_threshold_expression 'I > 2\s(I)'
_cod_data_source_file d1cc02061g2.cif
_cod_data_source_block 1-153k
_cod_depositor_comments 'Adding full bibliography for 7128538--7128541.cif.'
_cod_database_code 7128538
_shelx_shelxl_version_number 2014/7
_shelx_space_group_comment
; 
The symmetry employed for this shelxl refinement is uniquely defined 
by the following loop, which should always be used as a source of 
symmetry information in preference to the above space-group names. 
They are only intended as comments. 
;

loop_
_space_group_symop_operation_xyz
'x, y, z'
'-x, -y, z+1/2'
'x+1/2, -y+1/2, z'
'-x+1/2, y+1/2, z+1/2'

loop_
_atom_site_label
_atom_site_type_symbol
_atom_site_fract_x
_atom_site_fract_y
_atom_site_fract_z
_atom_site_U_iso_or_equiv
_atom_site_adp_type
_atom_site_occupancy
_atom_site_site_symmetry_order
_atom_site_calc_flag
_atom_site_refinement_flags_posn
_atom_site_refinement_flags_adp
_atom_site_refinement_flags_occupancy
_atom_site_disorder_assembly
_atom_site_disorder_group
Br1 Br 0.42566(13) 0.74767(18) 0.82436(7) 0.0851(7) Uani 1 1 d . . . . .
N1 N 0.5425(6) 0.7608(8) 0.5169(4) 0.046(2) Uani 1 1 d . . . . .
H1C H 0.5812 0.8150 0.5179 0.069 Uiso 1 1 calc R U . . .
H1D H 0.5620 0.6919 0.5290 0.069 Uiso 1 1 calc R U . . .
H1E H 0.5245 0.7531 0.4813 0.069 Uiso 1 1 calc R U . . .
N2 N 0.2059(6) 0.2675(8) 0.7549(5) 0.048(2) Uani 1 1 d . . . . .
H2C H 0.1653 0.3172 0.7491 0.072 Uiso 1 1 calc R U . . .
H2D H 0.1887 0.1936 0.7506 0.072 Uiso 1 1 calc R U . . .
H2E H 0.2248 0.2771 0.7901 0.072 Uiso 1 1 calc R U . . .
C1 C 0.5488(8) 1.0742(10) 0.4770(5) 0.053(3) Uani 1 1 d . . . . .
H1A H 0.5060 1.0717 0.5051 0.064 Uiso 1 1 calc R U . . .
H1B H 0.5427 1.1456 0.4545 0.064 Uiso 1 1 calc R U . . .
C2 C 0.6290(7) 1.0740(10) 0.5064(5) 0.051(3) Uani 1 1 d . . . . .
H2A H 0.6717 1.0698 0.4783 0.061 Uiso 1 1 calc R U . . .
H2B H 0.6357 1.1459 0.5283 0.061 Uiso 1 1 calc R U . . .
C3 C 0.7093(8) 0.9645(11) 0.5723(6) 0.061(3) Uani 1 1 d . . . . .
H3A H 0.7195 1.0352 0.5945 0.073 Uiso 1 1 calc R U . . .
H3B H 0.7521 0.9553 0.5446 0.073 Uiso 1 1 calc R U . . .
C4 C 0.7058(7) 0.8619(11) 0.6096(5) 0.057(3) Uani 1 1 d . . . . .
H4A H 0.7542 0.8586 0.6327 0.068 Uiso 1 1 calc R U . . .
H4B H 0.6603 0.8692 0.6352 0.068 Uiso 1 1 calc R U . . .
C5 C 0.6958(7) 0.6525(12) 0.6121(5) 0.058(3) Uani 1 1 d . . . . .
H5A H 0.6484 0.6551 0.6361 0.070 Uiso 1 1 calc R U . . .
H5B H 0.7427 0.6506 0.6367 0.070 Uiso 1 1 calc R U . . .
C6 C 0.6939(9) 0.5467(11) 0.5771(6) 0.063(3) Uani 1 1 d . . . . .
H6A H 0.6998 0.4773 0.6011 0.076 Uiso 1 1 calc R U . . .
H6B H 0.7380 0.5479 0.5500 0.076 Uiso 1 1 calc R U . . .
C7 C 0.6118(8) 0.4393(10) 0.5106(5) 0.054(3) Uani 1 1 d . . . . .
H7A H 0.6135 0.3681 0.5336 0.064 Uiso 1 1 calc R U . . .
H7B H 0.6565 0.4375 0.4840 0.064 Uiso 1 1 calc R U . . .
C8 C 0.5351(9) 0.4452(10) 0.4788(5) 0.056(3) Uani 1 1 d . . . . .
H8A H 0.5277 0.3736 0.4566 0.067 Uiso 1 1 calc R U . . .
H8B H 0.4907 0.4522 0.5053 0.067 Uiso 1 1 calc R U . . .
C9 C 0.4713(8) 0.5493(10) 0.4048(5) 0.055(3) Uani 1 1 d . . . . .
H9A H 0.4220 0.5542 0.4267 0.066 Uiso 1 1 calc R U . . .
H9B H 0.4695 0.4778 0.3820 0.066 Uiso 1 1 calc R U . . .
C10 C 0.4784(9) 0.6551(11) 0.3662(6) 0.062(3) Uani 1 1 d . . . . .
H10A H 0.5294 0.6540 0.3462 0.074 Uiso 1 1 calc R U . . .
H10B H 0.4355 0.6552 0.3382 0.074 Uiso 1 1 calc R U . . .
C11 C 0.4751(8) 0.8656(11) 0.3686(6) 0.060(3) Uani 1 1 d . . . . .
H11A H 0.4292 0.8678 0.3432 0.072 Uiso 1 1 calc R U . . .
H11B H 0.5235 0.8670 0.3456 0.072 Uiso 1 1 calc R U . . .
C12 C 0.4735(7) 0.9711(10) 0.4075(6) 0.054(3) Uani 1 1 d . . . . .
H12A H 0.4699 1.0429 0.3851 0.065 Uiso 1 1 calc R U . . .
H12B H 0.4270 0.9671 0.4323 0.065 Uiso 1 1 calc R U . . .
C13 C 0.1254(7) 0.5829(9) 0.7650(5) 0.051(3) Uani 1 1 d . . . . .
H13A H 0.0816 0.5821 0.7924 0.061 Uiso 1 1 calc R U . . .
H13B H 0.1216 0.6552 0.7429 0.061 Uiso 1 1 calc R U . . .
C14 C 0.2049(8) 0.5793(9) 0.7963(5) 0.053(3) Uani 1 1 d . . . . .
H14A H 0.2488 0.5766 0.7690 0.064 Uiso 1 1 calc R U . . .
H14B H 0.2111 0.6495 0.8196 0.064 Uiso 1 1 calc R U . . .
C15 C 0.2775(9) 0.4735(12) 0.8664(7) 0.068(4) Uani 1 1 d . . . . .
H15A H 0.2810 0.5438 0.8899 0.082 Uiso 1 1 calc R U . . .
H15B H 0.3252 0.4690 0.8427 0.082 Uiso 1 1 calc R U . . .
C16 C 0.2701(8) 0.3638(10) 0.9035(5) 0.056(3) Uani 1 1 d . . . . .
H16A H 0.3114 0.3640 0.9327 0.067 Uiso 1 1 calc R U . . .
H16B H 0.2181 0.3625 0.9222 0.067 Uiso 1 1 calc R U . . .
C17 C 0.2730(9) 0.1554(9) 0.9016(5) 0.054(3) Uani 1 1 d . . . . .
H17A H 0.2216 0.1521 0.9210 0.065 Uiso 1 1 calc R U . . .
H17B H 0.3151 0.1537 0.9303 0.065 Uiso 1 1 calc R U . . .
C18 C 0.2815(9) 0.0523(11) 0.8624(7) 0.065(4) Uani 1 1 d . . . . .
H18A H 0.3294 0.0607 0.8392 0.078 Uiso 1 1 calc R U . . .
H18B H 0.2857 -0.0203 0.8842 0.078 Uiso 1 1 calc R U . . .
C19 C 0.2101(10) -0.0519(10) 0.7911(5) 0.060(3) Uani 1 1 d . . . . .
H19A H 0.2152 -0.1232 0.8138 0.072 Uiso 1 1 calc R U . . .
H19B H 0.2543 -0.0492 0.7641 0.072 Uiso 1 1 calc R U . . .
C20 C 0.1337(8) -0.0525(10) 0.7605(5) 0.055(3) Uani 1 1 d . . . . .
H20A H 0.1296 -0.1239 0.7377 0.066 Uiso 1 1 calc R U . . .
H20B H 0.0898 -0.0521 0.7877 0.066 Uiso 1 1 calc R U . . .
C21 C 0.0536(8) 0.0550(11) 0.6972(6) 0.054(3) Uani 1 1 d . . . . .
H21A H 0.0115 0.0606 0.7256 0.065 Uiso 1 1 calc R U . . .
H21B H 0.0449 -0.0161 0.6749 0.065 Uiso 1 1 calc R U . . .
C22 C 0.0516(9) 0.1656(11) 0.6574(6) 0.063(3) Uani 1 1 d . . . . .
H22A H 0.0994 0.1685 0.6338 0.076 Uiso 1 1 calc R U . . .
H22B H 0.0049 0.1632 0.6328 0.076 Uiso 1 1 calc R U . . .
C23 C 0.0411(9) 0.3737(12) 0.6603(6) 0.064(3) Uani 1 1 d . . . . .
H23A H -0.0087 0.3736 0.6388 0.076 Uiso 1 1 calc R U . . .
H23B H 0.0856 0.3801 0.6337 0.076 Uiso 1 1 calc R U . . .
C24 C 0.0424(8) 0.4764(10) 0.7031(5) 0.052(3) Uani 1 1 d . . . . .
H24A H 0.0298 0.5497 0.6836 0.062 Uiso 1 1 calc R U . . .
H24B H 0.0022 0.4634 0.7324 0.062 Uiso 1 1 calc R U . . .
C25 C 0.4727(12) 0.7995(13) 0.5564(7) 0.088(5) Uani 1 1 d . . . . .
H25A H 0.4935 0.7867 0.5946 0.106 Uiso 1 1 d R U . . .
H25B H 0.4585 0.8823 0.5534 0.106 Uiso 1 1 d R U . . .
C26 C 0.4158(14) 0.708(2) 0.5515(12) 0.136(10) Uani 1 1 d . . . . .
H26A H 0.3700 0.7250 0.5750 0.205 Uiso 1 1 calc R U . . .
H26B H 0.3991 0.7006 0.5124 0.205 Uiso 1 1 calc R U . . .
H26C H 0.4396 0.6346 0.5637 0.205 Uiso 1 1 calc R U . . .
C27 C 0.2711(8) 0.2922(16) 0.7125(6) 0.076(4) Uani 1 1 d . . . . .
H27A H 0.2487 0.2842 0.6745 0.092 Uiso 1 1 calc R U . . .
H27B H 0.2875 0.3739 0.7170 0.092 Uiso 1 1 calc R U . . .
C28 C 0.3413(9) 0.2201(19) 0.7158(10) 0.103(7) Uani 1 1 d . . . . .
H28A H 0.3787 0.2438 0.6868 0.155 Uiso 1 1 calc R U . . .
H28B H 0.3656 0.2289 0.7527 0.155 Uiso 1 1 calc R U . . .
H28C H 0.3267 0.1389 0.7100 0.155 Uiso 1 1 calc R U . . .
O1 O 0.6323(5) 0.9741(6) 0.5432(3) 0.0460(17) Uani 1 1 d . . . . .
O2 O 0.6985(5) 0.7550(6) 0.5772(3) 0.0400(16) Uani 1 1 d . . . . .
O3 O 0.6175(5) 0.5419(6) 0.5467(3) 0.0496(18) Uani 1 1 d . . . . .
O4 O 0.5371(5) 0.5451(7) 0.4418(4) 0.0499(18) Uani 1 1 d . . . . .
O5 O 0.4729(6) 0.7588(6) 0.4025(4) 0.0440(19) Uani 1 1 d . . . . .
O6 O 0.5447(5) 0.9725(6) 0.4408(4) 0.0468(17) Uani 1 1 d . . . . .
O7 O 0.2063(5) 0.4770(6) 0.8313(4) 0.0501(19) Uani 1 1 d . . . . .
O8 O 0.2787(6) 0.2637(7) 0.8682(4) 0.050(2) Uani 1 1 d . . . . .
O9 O 0.2121(5) 0.0501(6) 0.8274(4) 0.0485(18) Uani 1 1 d . . . . .
O10 O 0.1278(5) 0.0503(7) 0.7235(4) 0.058(2) Uani 1 1 d . . . . .
O11 O 0.0482(6) 0.2664(7) 0.6944(4) 0.053(2) Uani 1 1 d . . . . .
O12 O 0.1192(5) 0.4846(6) 0.7285(4) 0.0513(19) Uani 1 1 d . . . . .
O25 O 0.4964(6) 0.7325(7) 0.6980(5) 0.063(2) Uani 1 1 d . . . . .
Cr1 Cr 0.41181(16) 0.7170(3) 0.72681(18) 0.0843(10) Uani 1 1 d . . . . .
O26 O 0.3766(8) 0.5838(13) 0.7179(9) 0.160(9) Uani 1 1 d . . . . .
O27 O 0.3512(9) 0.811(2) 0.7042(7) 0.164(8) Uani 1 1 d . . . . .
Br2 Br 0.32528(12) 0.26454(19) 0.44434(7) 0.0880(7) Uani 1 1 d . . . . .
O28 O 0.2533(7) 0.2339(9) 0.5717(6) 0.077(3) Uani 1 1 d . . . . .
Cr2 Cr 0.3404(4) 0.2027(7) 0.5339(7) 0.063(2) Uani 0.62(3) 1 d . . P A 1
O29 O 0.3535(15) 0.0578(15) 0.5248(17) 0.137(14) Uani 0.62(3) 1 d . U P A 1
O30 O 0.4156(16) 0.271(3) 0.5578(12) 0.137(15) Uani 0.62(3) 1 d . U P A 1
Cr2' Cr 0.3368(4) 0.2448(16) 0.5483(2) 0.035(3) Uani 0.38(3) 1 d . . P A 2
O29' O 0.3795(15) 0.117(3) 0.5603(8) 0.065(9) Uani 0.38(3) 1 d . U P A 2
O30' O 0.3886(15) 0.349(3) 0.5716(12) 0.074(10) Uani 0.38(3) 1 d . U P A 2

loop_
_atom_site_aniso_label
_atom_site_aniso_U_11
_atom_site_aniso_U_22
_atom_site_aniso_U_33
_atom_site_aniso_U_23
_atom_site_aniso_U_13
_atom_site_aniso_U_12
Br1 0.0801(14) 0.1203(14) 0.0549(9) 0.0061(7) -0.0032(9) -0.0199(9)
N1 0.042(6) 0.070(6) 0.026(4) 0.005(3) 0.000(4) 0.001(4)
N2 0.036(5) 0.065(5) 0.042(5) 0.004(4) 0.003(4) -0.004(4)
C1 0.060(7) 0.053(6) 0.046(6) 0.002(5) -0.001(5) 0.016(5)
C2 0.058(6) 0.051(6) 0.044(5) -0.016(5) 0.000(5) -0.002(5)
C3 0.049(7) 0.057(7) 0.076(8) -0.027(6) -0.010(6) 0.004(5)
C4 0.044(6) 0.082(8) 0.045(6) -0.022(6) -0.012(5) 0.014(6)
C5 0.043(6) 0.092(8) 0.039(6) 0.030(6) -0.018(5) -0.017(6)
C6 0.060(7) 0.059(7) 0.071(8) 0.025(6) -0.023(6) -0.003(6)
C7 0.069(8) 0.047(6) 0.045(6) 0.020(5) -0.011(5) -0.002(5)
C8 0.070(8) 0.048(6) 0.049(6) 0.005(5) -0.005(6) -0.023(5)
C9 0.063(7) 0.054(6) 0.047(6) -0.007(5) -0.022(6) -0.015(5)
C10 0.069(8) 0.069(8) 0.047(6) -0.016(5) -0.023(6) 0.020(6)
C11 0.055(7) 0.072(8) 0.053(7) 0.020(6) -0.019(6) -0.007(6)
C12 0.044(6) 0.063(7) 0.056(7) 0.016(5) -0.026(5) 0.000(5)
C13 0.060(7) 0.045(6) 0.047(6) 0.016(4) 0.003(5) -0.003(5)
C14 0.069(8) 0.039(5) 0.051(6) 0.007(5) -0.003(6) -0.012(5)
C15 0.061(8) 0.052(7) 0.091(10) -0.003(6) -0.017(7) -0.007(6)
C16 0.066(8) 0.062(7) 0.039(6) 0.014(5) -0.016(6) -0.004(6)
C17 0.076(8) 0.044(5) 0.043(6) 0.006(4) -0.019(6) 0.003(5)
C18 0.068(8) 0.054(7) 0.074(9) 0.006(6) -0.021(7) 0.007(6)
C19 0.091(10) 0.044(6) 0.045(6) -0.011(5) 0.000(6) 0.012(6)
C20 0.076(8) 0.041(5) 0.049(6) -0.004(4) 0.004(6) -0.002(5)
C21 0.048(6) 0.056(6) 0.057(7) -0.013(5) -0.015(5) 0.012(5)
C22 0.073(8) 0.066(7) 0.052(7) 0.001(6) -0.012(6) 0.017(7)
C23 0.068(8) 0.072(8) 0.051(7) 0.017(6) -0.009(6) -0.007(6)
C24 0.052(7) 0.049(6) 0.053(6) 0.017(5) -0.012(5) -0.003(5)
C25 0.137(15) 0.064(8) 0.065(8) -0.007(7) 0.002(9) -0.022(9)
C26 0.112(17) 0.18(2) 0.114(18) -0.059(17) 0.065(15) -0.041(16)
C27 0.037(6) 0.137(13) 0.055(7) 0.009(8) 0.019(5) 0.002(7)
C28 0.032(7) 0.18(2) 0.097(14) 0.014(12) 0.014(7) 0.019(9)
O1 0.055(4) 0.050(4) 0.033(3) -0.008(3) -0.004(3) 0.013(3)
O2 0.040(4) 0.055(4) 0.025(4) 0.002(2) -0.001(3) 0.004(3)
O3 0.055(4) 0.050(4) 0.044(4) 0.017(3) -0.010(3) -0.007(3)
O4 0.053(4) 0.055(4) 0.043(4) 0.010(3) -0.009(4) -0.004(3)
O5 0.046(5) 0.043(4) 0.043(5) 0.004(3) -0.009(4) 0.003(3)
O6 0.050(4) 0.050(4) 0.040(4) -0.004(3) -0.008(3) 0.000(3)
O7 0.046(4) 0.049(4) 0.055(5) 0.014(3) -0.005(4) -0.006(3)
O8 0.053(5) 0.051(4) 0.047(5) 0.002(3) -0.004(4) 0.004(3)
O9 0.052(4) 0.049(4) 0.045(4) -0.003(3) -0.010(4) 0.017(3)
O10 0.055(5) 0.056(4) 0.062(5) -0.008(4) -0.009(4) 0.004(4)
O11 0.057(6) 0.058(4) 0.044(5) 0.010(3) -0.001(4) 0.003(3)
O12 0.043(4) 0.047(4) 0.064(5) 0.012(3) -0.008(4) -0.001(3)
O25 0.059(6) 0.063(5) 0.066(6) 0.002(4) -0.004(5) 0.002(4)
Cr1 0.0466(13) 0.0960(18) 0.110(2) -0.0366(17) -0.0080(14) 0.0022(12)
O26 0.088(8) 0.126(11) 0.27(2) -0.082(14) 0.061(12) -0.046(8)
O27 0.105(10) 0.28(2) 0.106(11) -0.046(14) -0.049(9) 0.131(13)
Br2 0.0696(13) 0.1319(16) 0.0625(12) -0.0136(11) -0.0019(9) 0.0040(9)
O28 0.073(7) 0.085(6) 0.074(7) 0.009(5) -0.015(6) -0.002(5)
Cr2 0.060(2) 0.038(3) 0.090(6) 0.007(3) -0.005(3) -0.0015(18)
O29 0.130(18) 0.037(9) 0.24(4) 0.038(14) 0.10(2) 0.029(10)
O30 0.099(19) 0.23(3) 0.086(17) 0.049(18) -0.048(15) -0.10(2)
Cr2' 0.019(3) 0.071(7) 0.015(3) -0.019(2) -0.0069(15) 0.006(3)
O29' 0.068(14) 0.09(2) 0.031(10) 0.016(10) 0.015(9) 0.040(14)
O30' 0.046(12) 0.099(19) 0.077(16) -0.072(15) 0.008(10) -0.034(12)

loop_
_atom_type_symbol
_atom_type_description
_atom_type_scat_dispersion_real
_atom_type_scat_dispersion_imag
_atom_type_scat_source
C C 0.0181 0.0091 'International Tables Vol C Tables 4.2.6.8 and 6.1.1.4'
H H 0.0000 0.0000 'International Tables Vol C Tables 4.2.6.8 and 6.1.1.4'
N N 0.0311 0.0180 'International Tables Vol C Tables 4.2.6.8 and 6.1.1.4'
O O 0.0492 0.0322 'International Tables Vol C Tables 4.2.6.8 and 6.1.1.4'
Cr Cr -0.1635 2.4439 'International Tables Vol C Tables 4.2.6.8 and 6.1.1.4'
Br Br -0.6763 1.2805 'International Tables Vol C Tables 4.2.6.8 and 6.1.1.4'

loop_
_geom_angle_atom_site_label_1
_geom_angle_atom_site_label_2
_geom_angle_atom_site_label_3
_geom_angle
_geom_angle_site_symmetry_1
_geom_angle_site_symmetry_3
_geom_angle_publ_flag
O6 C1 C2 108.2(9) . . ?
O1 C2 C1 108.2(10) . . ?
O1 C3 C4 107.8(10) . . ?
O2 C4 C3 111.0(10) . . ?
O2 C5 C6 110.6(10) . . ?
C5 C6 O3 109.0(11) . . ?
O3 C7 C8 108.5(10) . . ?
O4 C8 C7 108.8(9) . . ?
O4 C9 C10 109.7(10) . . ?
O5 C10 C9 106.7(10) . . ?
O5 C11 C12 109.4(10) . . ?
O6 C12 C11 109.1(10) . . ?
O12 C13 C14 109.6(9) . . ?
O7 C14 C13 108.4(9) . . ?
O7 C15 C16 106.3(10) . . ?
O8 C16 C15 108.2(10) . . ?
O8 C17 C18 108.8(10) . . ?
O9 C18 C17 107.0(11) . . ?
O9 C19 C20 108.4(10) . . ?
O10 C20 C19 110.4(10) . . ?
O10 C21 C22 108.4(11) . . ?
O11 C22 C21 106.3(11) . . ?
O11 C23 C24 105.8(10) . . ?
O12 C24 C23 109.8(10) . . ?
C26 C25 N1 104.2(13) . . ?
C28 C27 N2 116.9(14) . . ?
C2 O1 C3 112.1(9) . . ?
C5 O2 C4 112.8(10) . . ?
C7 O3 C6 112.0(9) . . ?
C9 O4 C8 112.7(9) . . ?
C11 O5 C10 110.7(11) . . ?
C12 O6 C1 112.0(9) . . ?
C14 O7 C15 111.3(9) . . ?
C16 O8 C17 110.7(10) . . ?
C18 O9 C19 112.1(10) . . ?
C21 O10 C20 111.0(10) . . ?
C22 O11 C23 109.6(11) . . ?
C13 O12 C24 112.0(9) . . ?
O27 Cr1 O25 110.9(9) . . ?
O27 Cr1 O26 110.9(11) . . ?
O25 Cr1 O26 111.7(6) . . ?
O27 Cr1 Br1 107.2(6) . . ?
O25 Cr1 Br1 108.4(4) . . ?
O26 Cr1 Br1 107.5(8) . . ?
O30 Cr2 O29 115.0(17) . . ?
O30 Cr2 O28 112.6(15) . . ?
O29 Cr2 O28 112.0(8) . . ?
O30 Cr2 Br2 105.7(10) . . ?
O29 Cr2 Br2 101.8(12) . . ?
O28 Cr2 Br2 108.8(5) . . ?
O28 Cr2' O30' 116.6(11) . . ?
O28 Cr2' O29' 105.5(12) . . ?
O30' Cr2' O29' 111.5(17) . . ?
O28 Cr2' Br2 107.4(6) . . ?
O30' Cr2' Br2 108.8(13) . . ?
O29' Cr2' Br2 106.6(8) . . ?

loop_
_geom_bond_atom_site_label_1
_geom_bond_atom_site_label_2
_geom_bond_distance
_geom_bond_site_symmetry_2
_geom_bond_publ_flag
Br1 Cr1 2.321(5) . ?
N1 C25 1.55(2) . ?
N2 C27 1.498(16) . ?
C1 O6 1.432(14) . ?
C1 C2 1.502(17) . ?
C2 O1 1.423(14) . ?
C3 O1 1.456(16) . ?
C3 C4 1.456(19) . ?
C4 O2 1.434(13) . ?
C5 O2 1.421(13) . ?
C5 C6 1.45(2) . ?
C6 O3 1.460(15) . ?
C7 O3 1.440(15) . ?
C7 C8 1.479(18) . ?
C8 O4 1.425(14) . ?
C9 O4 1.398(14) . ?
C9 C10 1.505(19) . ?
C10 O5 1.453(14) . ?
C11 O5 1.447(14) . ?
C11 C12 1.502(19) . ?
C12 O6 1.418(13) . ?
C13 O12 1.407(15) . ?
C13 C14 1.514(17) . ?
C14 O7 1.419(13) . ?
C15 O7 1.443(16) . ?
C15 C16 1.522(18) . ?
C16 O8 1.410(15) . ?
C17 O8 1.459(14) . ?
C17 C18 1.491(18) . ?
C18 O9 1.418(16) . ?
C19 O9 1.435(13) . ?
C19 C20 1.459(19) . ?
C20 O10 1.454(14) . ?
C21 O10 1.381(15) . ?
C21 C22 1.560(18) . ?
C22 O11 1.434(16) . ?
C23 O11 1.460(14) . ?
C23 C24 1.535(18) . ?
C24 O12 1.414(15) . ?
C25 C26 1.41(3) . ?
C27 C28 1.43(2) . ?
O25 Cr1 1.572(11) . ?
Cr1 O27 1.563(13) . ?
Cr1 O26 1.632(13) . ?
Br2 Cr2 2.224(14) . ?
Br2 Cr2' 2.451(6) . ?
O28 Cr2' 1.499(15) . ?
O28 Cr2 1.735(18) . ?
Cr2 O30 1.572(19) . ?
Cr2 O29 1.670(17) . ?
Cr2' O30' 1.56(2) . ?
Cr2' O29' 1.64(2) . ?
